data_4315866
loop_
_publ_author_name
'Ai-Yun Fu'
'Yu-Lin Jiang'
'Yao-Yu Wang'
'Xiao-Nan Gao'
'Guo-Ping Yang'
'Lei Hou'
'Qi-Zhen Shi'

_publ_contact_author_email wyaoyu@nwu.edu.cn
_publ_section_title
;
 DMF/H2O Volume Ratio Controls the Syntheses and Transformations of a
 Series of Cobalt Complexes Constructed Using a Rigid Angular Multitopic
 Ligand
;
_journal_name_full 'Inorganic Chemistry'
_journal_page_first 5495
_journal_page_last 5502
_journal_paper_doi 10.1021/ic902548f
_journal_volume 49
_journal_year 2010
_chemical_formula_sum 'C84 H79 Co3 N34 O5.5'
_chemical_formula_weight 1829.60
_chemical_name_systematic
; 
 ? 
;
_space_group_IT_number 2
_symmetry_cell_setting triclinic
_symmetry_space_group_name_Hall '-P 1'
_symmetry_space_group_name_H-M 'P -1'
_atom_sites_solution_hydrogens geom
_atom_sites_solution_primary direct
_atom_sites_solution_secondary difmap
_audit_creation_method SHELXL-97
_cell_angle_alpha 73.1710(10)
_cell_angle_beta 74.4400(10)
_cell_angle_gamma 76.392(2)
_cell_formula_units_Z 1
_cell_length_a 9.1985(9)
_cell_length_b 15.9576(15)
_cell_length_c 16.0966(16)
_cell_measurement_reflns_used 1852
_cell_measurement_temperature 296(2)
_cell_measurement_theta_max 21.426
_cell_measurement_theta_min 2.333
_cell_volume 2146.6(4)
_computing_cell_refinement 'SAINT+ Ver. 6.22, Bruker AXS Inc., 2001.'
_computing_data_collection 'SMART Bruker AXS Inc., 1998.'
_computing_data_reduction 'SAINT+ Ver. 6.22, Bruker AXS Inc., 2001.'
_computing_molecular_graphics 'SHELXTL Ver. 6.12, (Sheldrick, 2000)'
_computing_publication_material 'SHELXTL Ver. 6.12, (Sheldrick, 2000)'
_computing_structure_refinement 'SHELXTL Ver. 6.12, (Sheldrick, 2000)'
_computing_structure_solution 'SHELXTL Ver. 6.12, (Sheldrick, 2000)'
_diffrn_ambient_temperature 296(2)
_diffrn_measured_fraction_theta_full 0.994
_diffrn_measured_fraction_theta_max 0.994
_diffrn_measurement_device_type 'Bruker Apex CCd'
_diffrn_measurement_method 'phi and omega scans'
_diffrn_radiation_monochromator graphite
_diffrn_radiation_source 'fine-focus sealed tube'
_diffrn_radiation_type MoK\a
_diffrn_radiation_wavelength 0.71073
_diffrn_reflns_av_R_equivalents 0.0343
_diffrn_reflns_av_sigmaI/netI 0.0852
_diffrn_reflns_limit_h_max 10
_diffrn_reflns_limit_h_min -10
_diffrn_reflns_limit_k_max 18
_diffrn_reflns_limit_k_min -7
_diffrn_reflns_limit_l_max 19
_diffrn_reflns_limit_l_min -19
_diffrn_reflns_number 11030
_diffrn_reflns_theta_full 25.01
_diffrn_reflns_theta_max 25.01
_diffrn_reflns_theta_min 1.35
_exptl_absorpt_coefficient_mu 0.647
_exptl_absorpt_correction_T_max 0.8447
_exptl_absorpt_correction_T_min 0.8197
_exptl_absorpt_correction_type multi-scan
_exptl_absorpt_process_details sadabs
_exptl_crystal_colour yellow
_exptl_crystal_density_diffrn 1.415
_exptl_crystal_density_method 'not measured'
_exptl_crystal_description block
_exptl_crystal_F_000 946
_exptl_crystal_size_max 0.32
_exptl_crystal_size_mid 0.28
_exptl_crystal_size_min 0.27
_refine_diff_density_max 0.597
_refine_diff_density_min -0.467
_refine_diff_density_rms 0.083
_refine_ls_extinction_method none
_refine_ls_goodness_of_fit_ref 1.010
_refine_ls_hydrogen_treatment constr
_refine_ls_matrix_type full
_refine_ls_number_parameters 611
_refine_ls_number_reflns 7515
_refine_ls_number_restraints 0
_refine_ls_restrained_S_all 1.010
_refine_ls_R_factor_all 0.1133
_refine_ls_R_factor_gt 0.0611
_refine_ls_shift/su_max 0.001
_refine_ls_shift/su_mean 0.000
_refine_ls_structure_factor_coef Fsqd
_refine_ls_weighting_details 'calc w=1/[\s^2^(Fo^2^)+(0.1011P)^2^+1.0931P] where P=(Fo^2^+2Fc^2^)/3'
_refine_ls_weighting_scheme calc
_refine_ls_wR_factor_gt 0.1599
_refine_ls_wR_factor_ref 0.1925
_reflns_number_gt 4577
_reflns_number_total 7515
_reflns_threshold_expression >2sigma(I)
_cod_data_source_file ic902548f_si_001_2.cif
_cod_data_source_block compound_1
_cod_depositor_comments
;
The following automatic conversions were performed:

'_symmetry_cell_setting' value 'Triclinic' changed to 'triclinic'
according to the built-in table from CIF Core dictionary named
'cif_core.dic' version 2.4.1 from 2010-06-29.

Automatic conversion script
Id: cif_fix_values 1646 2011-03-28 12:23:43Z adriana 
;
_cod_original_formula_sum 'C84 H79 Co3 N34 O5.50'
_cod_database_code 4315866

loop_
_publ_contact_author
;    
      Wang, Yao-Yu
      Key Laboratory of Synthetic and Natural Functional Molecule Chemistry 
      of Ministry of Education, Department of Chemistry and Shaanxi 
      Key Laboratory of Physico-Inorganic Chemistry
      Northwest University
      Xi'an, 710069
      P. R. China
;
;  
      Yu-Lin Jiang
      Department of Chemistry, East Tennessee State University
      Johnson City
      TN 37614
;

loop_
_symmetry_equiv_pos_as_xyz
'x, y, z'
'-x, -y, -z'

loop_
_atom_site_label
_atom_site_type_symbol
_atom_site_fract_x
_atom_site_fract_y
_atom_site_fract_z
_atom_site_U_iso_or_equiv
_atom_site_adp_type
_atom_site_occupancy
_atom_site_symmetry_multiplicity
_atom_site_calc_flag
_atom_site_refinement_flags
_atom_site_disorder_assembly
_atom_site_disorder_group
Co1 Co 0.5000 0.5000 0.0000 0.0330(3) Uani 1 2 d S . .
Co2 Co 0.0000 0.0000 0.5000 0.0335(3) Uani 1 2 d S . .
Co3 Co 1.0000 0.5000 0.5000 0.0327(3) Uani 1 2 d S . .
N1 N 0.6642(5) 0.4884(3) 0.0685(3) 0.0375(10) Uani 1 1 d . . .
N2 N 0.6750(5) 0.5168(3) 0.1378(3) 0.0394(11) Uani 1 1 d . . .
N3 N 0.8893(5) 0.4195(3) 0.1009(3) 0.0481(12) Uani 1 1 d . . .
N4 N 0.6875(5) 0.4151(3) -0.0634(3) 0.0416(11) Uani 1 1 d . . .
N5 N 0.9559(5) 0.4970(3) 0.3754(3) 0.0396(11) Uani 1 1 d . . .
N6 N 0.1270(5) 0.0682(3) 0.3836(3) 0.0368(10) Uani 1 1 d . . .
N7 N 0.2041(5) 0.1387(3) 0.3568(3) 0.0397(11) Uani 1 1 d . . .
N8 N 0.1657(5) 0.1095(3) 0.2354(3) 0.0441(12) Uani 1 1 d . . .
N9 N -0.0467(4) -0.0518(3) 0.4018(3) 0.0381(11) Uani 1 1 d . . .
N10 N 0.4173(5) 0.3836(3) 0.0960(3) 0.0407(11) Uani 1 1 d . . .
N11 N 1.2169(5) 0.4146(3) 0.4743(3) 0.0347(10) Uani 1 1 d . . .
N12 N 1.2855(5) 0.3276(3) 0.4908(3) 0.0382(11) Uani 1 1 d . . .
N13 N 1.4683(5) 0.4126(3) 0.4200(3) 0.0506(13) Uani 1 1 d . . .
N14 N 1.1480(5) 0.5943(3) 0.4324(3) 0.0363(10) Uani 1 1 d . . .
N15 N -0.1959(4) 0.1103(3) 0.4830(3) 0.0394(11) Uani 1 1 d . . .
N16 N 0.507(3) 0.8675(16) 0.1391(16) 0.224(7) Uani 1 1 d . . .
N17 N 0.718(2) 0.1495(13) 0.1985(14) 0.214(9) Uani 1 1 d . . .
O1 O 0.6882(18) 0.7911(14) 0.2076(15) 0.242(7) Uani 1 1 d . . .
O2 O 0.680(3) 0.0801(15) 0.115(2) 0.322(12) Uani 1 1 d . . .
O3 O 0.152(2) 0.1167(12) 0.0402(13) 0.206(8) Uani 0.50 1 d P . .
H3A H 0.1462 0.1106 0.0952 0.247 Uiso 0.50 1 d PR . .
H3B H 0.1017 0.0809 0.0349 0.247 Uiso 0.50 1 d PR . .
O4 O 0.0000 1.0000 1.0000 0.239(14) Uani 0.50 2 d SP . .
H4A H 0.0908 0.9934 0.9691 0.287 Uiso 0.25 1 d PR . .
H4B H -0.0634 0.9941 0.9730 0.287 Uiso 0.25 1 d PR . .
C1 C 0.8122(6) 0.4740(4) 0.1541(3) 0.0405(13) Uani 1 1 d . . .
C2 C 0.7923(6) 0.4325(4) 0.0477(4) 0.0421(13) Uani 1 1 d . . .
C3 C 0.8113(7) 0.3930(4) -0.0261(4) 0.0448(14) Uani 1 1 d . . .
C4 C 0.9431(7) 0.3386(5) -0.0570(5) 0.0654(19) Uani 1 1 d . . .
H4 H 1.0261 0.3241 -0.0298 0.078 Uiso 1 1 calc R . .
C5 C 0.9499(9) 0.3059(5) -0.1292(5) 0.081(2) Uani 1 1 d . . .
H5 H 1.0372 0.2689 -0.1513 0.098 Uiso 1 1 calc R . .
C6 C 0.8253(9) 0.3293(5) -0.1669(5) 0.076(2) Uani 1 1 d . . .
H6 H 0.8276 0.3085 -0.2156 0.092 Uiso 1 1 calc R . .
C7 C 0.6970(8) 0.3832(4) -0.1335(4) 0.0551(16) Uani 1 1 d . . .
H7 H 0.6135 0.3982 -0.1603 0.066 Uiso 1 1 calc R . .
C8 C 0.8568(6) 0.5609(4) 0.3354(4) 0.0489(15) Uani 1 1 d . . .
H8 H 0.8173 0.6112 0.3578 0.059 Uiso 1 1 calc R . .
C9 C 0.8102(6) 0.5561(4) 0.2631(4) 0.0467(14) Uani 1 1 d . . .
H9 H 0.7404 0.6022 0.2377 0.056 Uiso 1 1 calc R . .
C10 C 0.8670(6) 0.4831(4) 0.2283(4) 0.0416(13) Uani 1 1 d . . .
C11 C 0.9731(7) 0.4183(4) 0.2671(4) 0.0561(17) Uani 1 1 d . . .
H11 H 1.0175 0.3688 0.2441 0.067 Uiso 1 1 calc R . .
C12 C 1.0134(7) 0.4272(4) 0.3402(4) 0.0541(17) Uani 1 1 d . . .
H12 H 1.0842 0.3823 0.3661 0.065 Uiso 1 1 calc R . .
C13 C 0.2239(6) 0.1608(3) 0.2683(4) 0.0395(13) Uani 1 1 d . . .
C14 C 0.1068(6) 0.0535(3) 0.3099(4) 0.0391(13) Uani 1 1 d . . .
C15 C 0.0198(6) -0.0137(3) 0.3169(4) 0.0379(13) Uani 1 1 d . . .
C16 C 0.0015(7) -0.0374(4) 0.2451(4) 0.0528(16) Uani 1 1 d . . .
H16 H 0.0486 -0.0108 0.1878 0.063 Uiso 1 1 calc R . .
C17 C -0.0870(7) -0.1009(4) 0.2588(4) 0.0568(16) Uani 1 1 d . . .
H17 H -0.1015 -0.1171 0.2109 0.068 Uiso 1 1 calc R . .
C18 C -0.1544(6) -0.1405(4) 0.3453(4) 0.0502(15) Uani 1 1 d . . .
H18 H -0.2143 -0.1837 0.3565 0.060 Uiso 1 1 calc R . .
C19 C -0.1306(6) -0.1145(4) 0.4132(4) 0.0446(14) Uani 1 1 d . . .
H19 H -0.1750 -0.1416 0.4710 0.053 Uiso 1 1 calc R . .
C20 C 0.3635(8) 0.3298(4) 0.0666(4) 0.0606(18) Uani 1 1 d . . .
H20 H 0.3671 0.3423 0.0060 0.073 Uiso 1 1 calc R . .
C21 C 0.3035(8) 0.2576(4) 0.1202(4) 0.0590(17) Uani 1 1 d . . .
H21 H 0.2679 0.2223 0.0958 0.071 Uiso 1 1 calc R . .
C22 C 0.2949(6) 0.2363(3) 0.2099(3) 0.0376(12) Uani 1 1 d . . .
C23 C 0.3506(6) 0.2913(4) 0.2410(3) 0.0440(14) Uani 1 1 d . . .
H23 H 0.3480 0.2797 0.3014 0.053 Uiso 1 1 calc R . .
C24 C 0.4104(6) 0.3635(4) 0.1835(3) 0.0437(14) Uani 1 1 d . . .
H24 H 0.4473 0.3997 0.2062 0.052 Uiso 1 1 calc R . .
C25 C 1.4352(6) 0.3295(4) 0.4571(3) 0.0391(13) Uani 1 1 d . . .
C26 C 1.3286(6) 0.4618(4) 0.4321(3) 0.0394(13) Uani 1 1 d . . .
C27 C 1.2957(6) 0.5587(4) 0.4082(4) 0.0413(13) Uani 1 1 d . . .
C28 C 1.4068(7) 0.6104(4) 0.3664(5) 0.067(2) Uani 1 1 d . . .
H28 H 1.5087 0.5841 0.3514 0.081 Uiso 1 1 calc R . .
C29 C 1.3659(8) 0.7014(4) 0.3467(5) 0.071(2) Uani 1 1 d . . .
H29 H 1.4393 0.7376 0.3179 0.085 Uiso 1 1 calc R . .
C30 C 1.2138(7) 0.7379(4) 0.3706(4) 0.0576(17) Uani 1 1 d . . .
H30 H 1.1826 0.7992 0.3578 0.069 Uiso 1 1 calc R . .
C31 C 1.1102(7) 0.6827(4) 0.4133(4) 0.0471(14) Uani 1 1 d . . .
H31 H 1.0080 0.7077 0.4299 0.057 Uiso 1 1 calc R . .
C32 C -0.3422(6) 0.0986(4) 0.5131(4) 0.0519(16) Uani 1 1 d . . .
H32 H -0.3620 0.0415 0.5412 0.062 Uiso 1 1 calc R . .
C33 C 1.5365(6) 0.1664(4) 0.5045(4) 0.0566(17) Uani 1 1 d . . .
H33 H 1.4374 0.1542 0.5263 0.068 Uiso 1 1 calc R . .
C34 C 1.5581(6) 0.2517(3) 0.4644(4) 0.0409(13) Uani 1 1 d . . .
C35 C 1.7088(6) 0.2641(4) 0.4314(4) 0.0534(16) Uani 1 1 d . . .
H35 H 1.7313 0.3205 0.4021 0.064 Uiso 1 1 calc R . .
C36 C -0.1752(6) 0.1926(4) 0.4424(4) 0.0519(16) Uani 1 1 d . . .
H36 H -0.0751 0.2029 0.4196 0.062 Uiso 1 1 calc R . .
C37 C 0.633(5) 0.805(4) 0.140(4) 0.23(2) Uani 0.67(5) 1 d P A 1
H37 H 0.6750 0.7739 0.0957 0.278 Uiso 0.67(5) 1 calc PR A 1
C38 C 0.466(5) 0.921(2) 0.207(3) 0.23(2) Uani 0.67(5) 1 d P A 1
H38A H 0.4895 0.8832 0.2620 0.345 Uiso 0.67(5) 1 calc PR A 1
H38B H 0.3587 0.9447 0.2161 0.345 Uiso 0.67(5) 1 calc PR A 1
H38C H 0.5240 0.9683 0.1868 0.345 Uiso 0.67(5) 1 calc PR A 1
C39 C 0.401(4) 0.862(3) 0.086(2) 0.24(2) Uani 0.67(5) 1 d P A 1
H39A H 0.4405 0.8853 0.0241 0.367 Uiso 0.67(5) 1 calc PR A 1
H39B H 0.3018 0.8961 0.1041 0.367 Uiso 0.67(5) 1 calc PR A 1
H39C H 0.3909 0.8011 0.0959 0.367 Uiso 0.67(5) 1 calc PR A 1
C37' C 0.601(10) 0.867(7) 0.192(8) 0.23(4) Uani 0.33(5) 1 d P A 2
H37' H 0.6016 0.9156 0.2128 0.274 Uiso 0.33(5) 1 calc PR A 2
C38' C 0.538(11) 0.783(6) 0.109(6) 0.24(4) Uani 0.33(5) 1 d P A 2
H38D H 0.6464 0.7649 0.0921 0.361 Uiso 0.33(5) 1 calc PR A 2
H38E H 0.4917 0.7932 0.0598 0.361 Uiso 0.33(5) 1 calc PR A 2
H38F H 0.4953 0.7380 0.1574 0.361 Uiso 0.33(5) 1 calc PR A 2
C39' C 0.397(7) 0.952(6) 0.120(6) 0.24(4) Uani 0.33(5) 1 d P A 2
H39D H 0.4133 0.9937 0.1473 0.362 Uiso 0.33(5) 1 calc PR A 2
H39E H 0.2941 0.9402 0.1428 0.362 Uiso 0.33(5) 1 calc PR A 2
H39F H 0.4125 0.9758 0.0566 0.362 Uiso 0.33(5) 1 calc PR A 2
C40 C 0.740(4) 0.142(2) 0.117(3) 0.269(15) Uani 1 1 d . . .
H40 H 0.7928 0.1773 0.0670 0.323 Uiso 1 1 calc R . .
C41 C 0.633(2) 0.0918(13) 0.2767(16) 0.256(11) Uani 1 1 d . . .
H41A H 0.5713 0.0632 0.2578 0.385 Uiso 1 1 calc R . .
H41B H 0.5688 0.1271 0.3162 0.385 Uiso 1 1 calc R . .
H41C H 0.7046 0.0476 0.3070 0.385 Uiso 1 1 calc R . .
C42 C 0.781(2) 0.2181(13) 0.2139(15) 0.240(10) Uani 1 1 d . . .
H42A H 0.8705 0.2301 0.1685 0.360 Uiso 1 1 calc R . .
H42B H 0.8075 0.1980 0.2710 0.360 Uiso 1 1 calc R . .
H42C H 0.7056 0.2714 0.2125 0.360 Uiso 1 1 calc R . .

loop_
_atom_site_aniso_label
_atom_site_aniso_U_11
_atom_site_aniso_U_22
_atom_site_aniso_U_33
_atom_site_aniso_U_23
_atom_site_aniso_U_13
_atom_site_aniso_U_12
Co1 0.0375(6) 0.0364(6) 0.0287(5) 0.0007(4) -0.0136(4) -0.0164(4)
Co2 0.0236(5) 0.0275(5) 0.0410(6) -0.0008(4) -0.0028(4) -0.0024(4)
Co3 0.0245(5) 0.0391(6) 0.0362(6) -0.0139(5) -0.0118(4) 0.0032(4)
N1 0.040(3) 0.046(3) 0.033(2) -0.007(2) -0.014(2) -0.014(2)
N2 0.036(3) 0.054(3) 0.034(2) -0.009(2) -0.014(2) -0.012(2)
N3 0.041(3) 0.061(3) 0.048(3) -0.021(3) -0.018(2) -0.002(2)
N4 0.046(3) 0.050(3) 0.032(2) -0.005(2) -0.010(2) -0.018(2)
N5 0.028(2) 0.052(3) 0.040(3) -0.016(2) -0.0139(19) 0.004(2)
N6 0.032(2) 0.030(2) 0.040(3) -0.002(2) -0.0030(19) -0.0035(19)
N7 0.033(2) 0.033(2) 0.046(3) 0.001(2) -0.004(2) -0.011(2)
N8 0.049(3) 0.039(3) 0.038(3) 0.000(2) -0.001(2) -0.017(2)
N9 0.024(2) 0.031(2) 0.051(3) -0.002(2) -0.006(2) -0.0014(18)
N10 0.049(3) 0.040(3) 0.036(3) 0.001(2) -0.012(2) -0.021(2)
N11 0.028(2) 0.035(2) 0.040(2) -0.011(2) -0.0153(19) 0.0068(19)
N12 0.033(2) 0.039(3) 0.042(3) -0.012(2) -0.014(2) 0.003(2)
N13 0.030(2) 0.040(3) 0.068(3) -0.003(2) -0.007(2) 0.004(2)
N14 0.029(2) 0.037(3) 0.044(3) -0.013(2) -0.0129(19) 0.0021(19)
N15 0.025(2) 0.034(3) 0.051(3) -0.005(2) -0.006(2) 0.0028(19)
N16 0.174(19) 0.21(2) 0.30(3) -0.066(19) -0.105(18) 0.004(17)
N17 0.25(2) 0.171(17) 0.205(17) -0.041(15) -0.142(17) 0.092(15)
O1 0.177(13) 0.228(17) 0.33(2) -0.075(14) -0.075(13) -0.013(12)
O2 0.34(3) 0.29(3) 0.36(3) -0.13(2) -0.15(2) 0.03(2)
O3 0.24(2) 0.186(18) 0.192(18) -0.034(15) -0.031(16) -0.063(17)
O4 0.24(3) 0.26(4) 0.23(3) -0.08(3) -0.05(3) -0.04(3)
C1 0.039(3) 0.051(3) 0.035(3) -0.010(3) -0.013(2) -0.009(3)
C2 0.039(3) 0.050(4) 0.041(3) -0.012(3) -0.013(3) -0.011(3)
C3 0.051(4) 0.048(4) 0.038(3) -0.011(3) -0.010(3) -0.014(3)
C4 0.049(4) 0.085(5) 0.073(5) -0.041(4) -0.021(3) 0.005(4)
C5 0.066(5) 0.105(6) 0.084(5) -0.056(5) -0.011(4) -0.001(4)
C6 0.082(6) 0.096(6) 0.067(5) -0.047(4) -0.015(4) -0.012(5)
C7 0.062(4) 0.072(4) 0.043(3) -0.022(3) -0.013(3) -0.022(3)
C8 0.044(3) 0.056(4) 0.052(4) -0.025(3) -0.019(3) 0.007(3)
C9 0.045(3) 0.054(4) 0.040(3) -0.012(3) -0.024(3) 0.010(3)
C10 0.028(3) 0.059(4) 0.044(3) -0.019(3) -0.012(2) -0.005(3)
C11 0.050(4) 0.065(4) 0.063(4) -0.032(3) -0.030(3) 0.013(3)
C12 0.046(3) 0.070(4) 0.056(4) -0.033(3) -0.030(3) 0.018(3)
C13 0.034(3) 0.038(3) 0.042(3) -0.004(3) -0.001(2) -0.011(2)
C14 0.035(3) 0.030(3) 0.046(3) -0.005(3) -0.004(2) -0.005(2)
C15 0.033(3) 0.030(3) 0.043(3) -0.001(2) -0.006(2) -0.002(2)
C16 0.060(4) 0.052(4) 0.044(3) -0.007(3) -0.004(3) -0.020(3)
C17 0.066(4) 0.049(4) 0.059(4) -0.014(3) -0.019(3) -0.007(3)
C18 0.044(3) 0.043(3) 0.066(4) -0.008(3) -0.014(3) -0.015(3)
C19 0.031(3) 0.038(3) 0.059(4) -0.003(3) -0.009(3) -0.008(2)
C20 0.097(5) 0.057(4) 0.036(3) 0.003(3) -0.017(3) -0.045(4)
C21 0.086(5) 0.047(4) 0.053(4) -0.002(3) -0.019(3) -0.037(3)
C22 0.037(3) 0.036(3) 0.036(3) -0.003(2) -0.002(2) -0.012(2)
C23 0.047(3) 0.052(4) 0.029(3) 0.000(3) -0.007(2) -0.014(3)
C24 0.048(3) 0.047(3) 0.039(3) -0.004(3) -0.010(3) -0.021(3)
C25 0.031(3) 0.038(3) 0.042(3) -0.008(3) -0.008(2) 0.004(2)
C26 0.029(3) 0.039(3) 0.044(3) -0.006(3) -0.009(2) 0.002(2)
C27 0.035(3) 0.039(3) 0.046(3) -0.007(3) -0.012(2) -0.001(2)
C28 0.044(4) 0.047(4) 0.094(5) -0.001(4) -0.007(4) -0.006(3)
C29 0.052(4) 0.049(4) 0.103(6) -0.007(4) -0.010(4) -0.015(3)
C30 0.055(4) 0.038(3) 0.077(5) -0.010(3) -0.016(3) -0.005(3)
C31 0.046(3) 0.039(3) 0.053(4) -0.013(3) -0.015(3) 0.004(3)
C32 0.030(3) 0.038(3) 0.071(4) -0.003(3) 0.004(3) -0.004(2)
C33 0.024(3) 0.040(4) 0.091(5) -0.004(3) -0.001(3) -0.005(2)
C34 0.035(3) 0.034(3) 0.050(3) -0.010(3) -0.013(3) 0.005(2)
C35 0.032(3) 0.034(3) 0.080(4) -0.003(3) -0.005(3) 0.001(2)
C36 0.031(3) 0.032(3) 0.079(4) 0.000(3) -0.004(3) -0.003(2)
C37 0.16(3) 0.24(5) 0.30(5) -0.07(4) -0.11(3) 0.02(3)
C38 0.20(4) 0.19(3) 0.31(5) -0.12(3) -0.06(4) 0.01(3)
C39 0.20(3) 0.24(5) 0.32(4) -0.08(3) -0.11(3) -0.01(3)
C37' 0.17(7) 0.22(9) 0.32(11) -0.08(8) -0.11(8) 0.00(7)
C38' 0.20(9) 0.23(9) 0.32(9) -0.10(7) -0.08(7) -0.01(7)
C39' 0.18(5) 0.23(8) 0.32(10) -0.09(7) -0.08(6) 0.01(5)
C40 0.32(4) 0.20(3) 0.29(4) -0.06(3) -0.13(3) 0.03(3)
C41 0.200(19) 0.194(19) 0.31(3) -0.015(18) -0.117(19) 0.099(15)
C42 0.24(2) 0.183(18) 0.33(3) -0.065(19) -0.127(19) -0.016(16)

loop_
_atom_type_symbol
_atom_type_description
_atom_type_scat_dispersion_real
_atom_type_scat_dispersion_imag
_atom_type_scat_source
C C 0.0033 0.0016 'International Tables Vol C Tables 4.2.6.8 and 6.1.1.4'
H H 0.0000 0.0000 'International Tables Vol C Tables 4.2.6.8 and 6.1.1.4'
N N 0.0061 0.0033 'International Tables Vol C Tables 4.2.6.8 and 6.1.1.4'
O O 0.0106 0.0060 'International Tables Vol C Tables 4.2.6.8 and 6.1.1.4'
Co Co 0.3494 0.9721 'International Tables Vol C Tables 4.2.6.8 and 6.1.1.4'

loop_
_geom_angle_atom_site_label_1
_geom_angle_atom_site_label_2
_geom_angle_atom_site_label_3
_geom_angle
_geom_angle_site_symmetry_1
_geom_angle_site_symmetry_3
_geom_angle_publ_flag
N1 Co1 N1 180.0(2) 2_665 . ?
N1 Co1 N4 78.26(17) 2_665 2_665 ?
N1 Co1 N4 101.74(17) . 2_665 ?
N1 Co1 N4 101.74(17) 2_665 . ?
N1 Co1 N4 78.26(17) . . ?
N4 Co1 N4 180.0 2_665 . ?
N1 Co1 N10 89.94(16) 2_665 . ?
N1 Co1 N10 90.06(16) . . ?
N4 Co1 N10 89.79(17) 2_665 . ?
N4 Co1 N10 90.21(17) . . ?
N1 Co1 N10 90.06(16) 2_665 2_665 ?
N1 Co1 N10 89.94(16) . 2_665 ?
N4 Co1 N10 90.21(17) 2_665 2_665 ?
N4 Co1 N10 89.79(17) . 2_665 ?
N10 Co1 N10 180.0(3) . 2_665 ?
N6 Co2 N6 180.0 2_556 . ?
N6 Co2 N9 101.53(16) 2_556 . ?
N6 Co2 N9 78.47(16) . . ?
N6 Co2 N9 78.47(16) 2_556 2_556 ?
N6 Co2 N9 101.53(16) . 2_556 ?
N9 Co2 N9 180.0 . 2_556 ?
N6 Co2 N15 91.54(15) 2_556 . ?
N6 Co2 N15 88.46(15) . . ?
N9 Co2 N15 90.22(16) . . ?
N9 Co2 N15 89.78(16) 2_556 . ?
N6 Co2 N15 88.46(15) 2_556 2_556 ?
N6 Co2 N15 91.54(15) . 2_556 ?
N9 Co2 N15 89.78(16) . 2_556 ?
N9 Co2 N15 90.22(16) 2_556 2_556 ?
N15 Co2 N15 180.0(2) . 2_556 ?
N14 Co3 N14 180.0(3) 2_766 . ?
N14 Co3 N11 78.63(16) 2_766 2_766 ?
N14 Co3 N11 101.37(16) . 2_766 ?
N14 Co3 N11 101.37(16) 2_766 . ?
N14 Co3 N11 78.63(16) . . ?
N11 Co3 N11 180.000(1) 2_766 . ?
N14 Co3 N5 90.91(16) 2_766 2_766 ?
N14 Co3 N5 89.09(16) . 2_766 ?
N11 Co3 N5 90.47(15) 2_766 2_766 ?
N11 Co3 N5 89.53(15) . 2_766 ?
N14 Co3 N5 89.09(16) 2_766 . ?
N14 Co3 N5 90.91(16) . . ?
N11 Co3 N5 89.53(15) 2_766 . ?
N11 Co3 N5 90.47(15) . . ?
N5 Co3 N5 180.000(1) 2_766 . ?
C2 N1 N2 107.6(4) . . ?
C2 N1 Co1 115.2(3) . . ?
N2 N1 Co1 136.9(3) . . ?
C1 N2 N1 103.5(4) . . ?
C2 N3 C1 101.0(4) . . ?
C7 N4 C3 117.7(5) . . ?
C7 N4 Co1 128.8(4) . . ?
C3 N4 Co1 113.5(4) . . ?
C12 N5 C8 116.8(5) . . ?
C12 N5 Co3 121.5(4) . . ?
C8 N5 Co3 121.3(4) . . ?
C14 N6 N7 106.8(4) . . ?
C14 N6 Co2 113.6(3) . . ?
N7 N6 Co2 137.9(4) . . ?
C13 N7 N6 104.1(4) . . ?
C14 N8 C13 101.5(4) . . ?
C19 N9 C15 117.5(5) . . ?
C19 N9 Co2 129.3(4) . . ?
C15 N9 Co2 113.2(3) . . ?
C20 N10 C24 116.5(5) . . ?
C20 N10 Co1 118.2(4) . . ?
C24 N10 Co1 125.2(4) . . ?
C26 N11 N12 106.4(4) . . ?
C26 N11 Co3 111.0(3) . . ?
N12 N11 Co3 142.4(3) . . ?
C25 N12 N11 104.6(4) . . ?
C26 N13 C25 101.1(4) . . ?
C31 N14 C27 118.0(5) . . ?
C31 N14 Co3 127.4(4) . . ?
C27 N14 Co3 114.6(3) . . ?
C36 N15 C32 115.5(4) . . ?
C36 N15 Co2 121.6(3) . . ?
C32 N15 Co2 122.9(4) . . ?
C37 N16 C37' 63(4) . . ?
C37 N16 C39' 165(4) . . ?
C37' N16 C39' 114(6) . . ?
C37 N16 C38 118(4) . . ?
C37' N16 C38 56(5) . . ?
C39' N16 C38 65(4) . . ?
C37 N16 C38' 52(3) . . ?
C37' N16 C38' 113(6) . . ?
C39' N16 C38' 132(6) . . ?
C38 N16 C38' 154(4) . . ?
C37 N16 C39 116(4) . . ?
C37' N16 C39 176(4) . . ?
C39' N16 C39 68(3) . . ?
C38 N16 C39 125(3) . . ?
C38' N16 C39 65(4) . . ?
C40 N17 C42 119(3) . . ?
C40 N17 C41 123(3) . . ?
C42 N17 C41 117(2) . . ?
C37 O1 C37' 67(5) . . ?
H3A O3 H3B 108.6 . . ?
H4A O4 H4B 110.9 . . ?
N2 C1 N3 114.8(5) . . ?
N2 C1 C10 121.4(5) . . ?
N3 C1 C10 123.7(5) . . ?
N1 C2 N3 113.1(5) . . ?
N1 C2 C3 118.9(5) . . ?
N3 C2 C3 128.1(5) . . ?
N4 C3 C4 122.3(5) . . ?
N4 C3 C2 113.9(5) . . ?
C4 C3 C2 123.8(5) . . ?
C3 C4 C5 118.9(6) . . ?
C3 C4 H4 120.5 . . ?
C5 C4 H4 120.5 . . ?
C6 C5 C4 118.3(7) . . ?
C6 C5 H5 120.8 . . ?
C4 C5 H5 120.8 . . ?
C5 C6 C7 120.4(7) . . ?
C5 C6 H6 119.8 . . ?
C7 C6 H6 119.8 . . ?
N4 C7 C6 122.3(6) . . ?
N4 C7 H7 118.9 . . ?
C6 C7 H7 118.9 . . ?
N5 C8 C9 123.3(5) . . ?
N5 C8 H8 118.3 . . ?
C9 C8 H8 118.3 . . ?
C10 C9 C8 119.7(5) . . ?
C10 C9 H9 120.1 . . ?
C8 C9 H9 120.1 . . ?
C9 C10 C11 117.4(5) . . ?
C9 C10 C1 120.8(5) . . ?
C11 C10 C1 121.8(5) . . ?
C10 C11 C12 119.6(6) . . ?
C10 C11 H11 120.2 . . ?
C12 C11 H11 120.2 . . ?
N5 C12 C11 123.1(5) . . ?
N5 C12 H12 118.4 . . ?
C11 C12 H12 118.4 . . ?
N7 C13 N8 114.4(4) . . ?
N7 C13 C22 124.2(5) . . ?
N8 C13 C22 121.4(5) . . ?
N8 C14 N6 113.2(5) . . ?
N8 C14 C15 126.8(5) . . ?
N6 C14 C15 119.9(5) . . ?
N9 C15 C16 121.7(5) . . ?
N9 C15 C14 114.3(5) . . ?
C16 C15 C14 124.0(5) . . ?
C15 C16 C17 119.5(6) . . ?
C15 C16 H16 120.2 . . ?
C17 C16 H16 120.2 . . ?
C16 C17 C18 119.0(6) . . ?
C16 C17 H17 120.5 . . ?
C18 C17 H17 120.5 . . ?
C19 C18 C17 118.4(6) . . ?
C19 C18 H18 120.8 . . ?
C17 C18 H18 120.8 . . ?
N9 C19 C18 123.9(5) . . ?
N9 C19 H19 118.1 . . ?
C18 C19 H19 118.1 . . ?
N10 C20 C21 123.6(5) . . ?
N10 C20 H20 118.2 . . ?
C21 C20 H20 118.2 . . ?
C20 C21 C22 120.7(6) . . ?
C20 C21 H21 119.6 . . ?
C22 C21 H21 119.6 . . ?
C21 C22 C23 116.2(5) . . ?
C21 C22 C13 120.7(5) . . ?
C23 C22 C13 123.0(5) . . ?
C22 C23 C24 120.5(5) . . ?
C22 C23 H23 119.8 . . ?
C24 C23 H23 119.8 . . ?
N10 C24 C23 122.4(5) . . ?
N10 C24 H24 118.8 . . ?
C23 C24 H24 118.8 . . ?
N12 C25 N13 113.9(4) . . ?
N12 C25 C34 125.1(5) . . ?
N13 C25 C34 120.8(5) . . ?
N11 C26 N13 113.9(5) . . ?
N11 C26 C27 120.8(4) . . ?
N13 C26 C27 125.2(5) . . ?
N14 C27 C28 121.9(5) . . ?
N14 C27 C26 114.9(5) . . ?
C28 C27 C26 123.1(5) . . ?
C27 C28 C29 119.3(6) . . ?
C27 C28 H28 120.3 . . ?
C29 C28 H28 120.3 . . ?
C28 C29 C30 118.6(6) . . ?
C28 C29 H29 120.7 . . ?
C30 C29 H29 120.7 . . ?
C31 C30 C29 118.9(6) . . ?
C31 C30 H30 120.6 . . ?
C29 C30 H30 120.6 . . ?
N14 C31 C30 123.2(5) . . ?
N14 C31 H31 118.4 . . ?
C30 C31 H31 118.4 . . ?
N15 C32 C33 123.3(5) . 1_355 ?
N15 C32 H32 118.3 . . ?
C33 C32 H32 118.3 1_355 . ?
C34 C33 C32 121.1(5) . 1_755 ?
C34 C33 H33 119.4 . . ?
C32 C33 H33 119.4 1_755 . ?
C33 C34 C35 115.9(5) . . ?
C33 C34 C25 125.0(5) . . ?
C35 C34 C25 119.0(5) . . ?
C36 C35 C34 119.6(5) 1_755 . ?
C36 C35 H35 120.2 1_755 . ?
C34 C35 H35 120.2 . . ?
N15 C36 C35 124.5(5) . 1_355 ?
N15 C36 H36 117.7 . . ?
C35 C36 H36 117.7 1_355 . ?
O1 C37 N16 113(6) . . ?
O1 C37 H37 123.4 . . ?
N16 C37 H37 123.4 . . ?
N16 C38 H38A 109.5 . . ?
N16 C38 H38B 109.5 . . ?
H38A C38 H38B 109.5 . . ?
N16 C38 H38C 109.5 . . ?
H38A C38 H38C 109.5 . . ?
H38B C38 H38C 109.5 . . ?
N16 C39 H39A 109.5 . . ?
N16 C39 H39B 109.5 . . ?
H39A C39 H39B 109.5 . . ?
N16 C39 H39C 109.5 . . ?
H39A C39 H39C 109.5 . . ?
H39B C39 H39C 109.5 . . ?
O1 C37' N16 110(10) . . ?
O1 C37' H37' 124.8 . . ?
N16 C37' H37' 124.8 . . ?
N16 C38' H38D 109.5 . . ?
N16 C38' H38E 109.5 . . ?
H38D C38' H38E 109.5 . . ?
N16 C38' H38F 109.5 . . ?
H38D C38' H38F 109.5 . . ?
H38E C38' H38F 109.5 . . ?
N16 C39' H39D 109.5 . . ?
N16 C39' H39E 109.5 . . ?
H39D C39' H39E 109.5 . . ?
N16 C39' H39F 109.5 . . ?
H39D C39' H39F 109.5 . . ?
H39E C39' H39F 109.5 . . ?
O2 C40 N17 111(5) . . ?
O2 C40 H40 124.5 . . ?
N17 C40 H40 124.5 . . ?
N17 C41 H41A 109.5 . . ?
N17 C41 H41B 109.5 . . ?
H41A C41 H41B 109.5 . . ?
N17 C41 H41C 109.5 . . ?
H41A C41 H41C 109.5 . . ?
H41B C41 H41C 109.5 . . ?
N17 C42 H42A 109.5 . . ?
N17 C42 H42B 109.5 . . ?
H42A C42 H42B 109.5 . . ?
N17 C42 H42C 109.5 . . ?
H42A C42 H42C 109.5 . . ?
H42B C42 H42C 109.5 . . ?

loop_
_geom_bond_atom_site_label_1
_geom_bond_atom_site_label_2
_geom_bond_distance
_geom_bond_site_symmetry_2
_geom_bond_publ_flag
Co1 N1 2.043(4) 2_665 ?
Co1 N1 2.043(4) . ?
Co1 N4 2.146(5) 2_665 ?
Co1 N4 2.146(5) . ?
Co1 N10 2.188(4) . ?
Co1 N10 2.188(4) 2_665 ?
Co2 N6 2.074(4) 2_556 ?
Co2 N6 2.074(4) . ?
Co2 N9 2.158(5) . ?
Co2 N9 2.158(5) 2_556 ?
Co2 N15 2.216(4) . ?
Co2 N15 2.216(4) 2_556 ?
Co3 N14 2.126(4) 2_766 ?
Co3 N14 2.126(4) . ?
Co3 N11 2.148(4) 2_766 ?
Co3 N11 2.148(4) . ?
Co3 N5 2.166(4) 2_766 ?
Co3 N5 2.166(4) . ?
N1 C2 1.328(7) . ?
N1 N2 1.354(6) . ?
N2 C1 1.341(6) . ?
N3 C2 1.338(7) . ?
N3 C1 1.344(7) . ?
N4 C7 1.341(7) . ?
N4 C3 1.356(7) . ?
N5 C12 1.330(7) . ?
N5 C8 1.335(6) . ?
N6 C14 1.341(7) . ?
N6 N7 1.373(6) . ?
N7 C13 1.337(6) . ?
N8 C14 1.337(6) . ?
N8 C13 1.358(7) . ?
N9 C19 1.345(7) . ?
N9 C15 1.362(6) . ?
N10 C20 1.329(7) . ?
N10 C24 1.338(6) . ?
N11 C26 1.334(6) . ?
N11 N12 1.364(5) . ?
N12 C25 1.343(6) . ?
N13 C26 1.337(6) . ?
N13 C25 1.356(7) . ?
N14 C31 1.334(7) . ?
N14 C27 1.342(6) . ?
N15 C36 1.320(6) . ?
N15 C32 1.340(7) . ?
N16 C37 1.34(6) . ?
N16 C37' 1.36(11) . ?
N16 C39' 1.49(8) . ?
N16 C38 1.49(4) . ?
N16 C38' 1.49(8) . ?
N16 C39 1.49(5) . ?
N17 C40 1.31(4) . ?
N17 C42 1.46(2) . ?
N17 C41 1.48(2) . ?
O1 C37 1.26(5) . ?
O1 C37' 1.29(10) . ?
O2 C40 1.25(3) . ?
O3 H3A 0.8501 . ?
O3 H3B 0.8499 . ?
O4 H4A 0.8500 . ?
O4 H4B 0.8500 . ?
C1 C10 1.470(7) . ?
C2 C3 1.453(8) . ?
C3 C4 1.379(8) . ?
C4 C5 1.388(9) . ?
C4 H4 0.9300 . ?
C5 C6 1.364(10) . ?
C5 H5 0.9300 . ?
C6 C7 1.369(9) . ?
C6 H6 0.9300 . ?
C7 H7 0.9300 . ?
C8 C9 1.371(7) . ?
C8 H8 0.9300 . ?
C9 C10 1.371(8) . ?
C9 H9 0.9300 . ?
C10 C11 1.375(8) . ?
C11 C12 1.378(8) . ?
C11 H11 0.9300 . ?
C12 H12 0.9300 . ?
C13 C22 1.465(7) . ?
C14 C15 1.445(7) . ?
C15 C16 1.377(8) . ?
C16 C17 1.379(8) . ?
C16 H16 0.9300 . ?
C17 C18 1.390(8) . ?
C17 H17 0.9300 . ?
C18 C19 1.359(8) . ?
C18 H18 0.9300 . ?
C19 H19 0.9300 . ?
C20 C21 1.358(8) . ?
C20 H20 0.9300 . ?
C21 C22 1.369(8) . ?
C21 H21 0.9300 . ?
C22 C23 1.375(7) . ?
C23 C24 1.377(7) . ?
C23 H23 0.9300 . ?
C24 H24 0.9300 . ?
C25 C34 1.470(7) . ?
C26 C27 1.458(7) . ?
C27 C28 1.373(8) . ?
C28 C29 1.375(9) . ?
C28 H28 0.9300 . ?
C29 C30 1.380(9) . ?
C29 H29 0.9300 . ?
C30 C31 1.360(8) . ?
C30 H30 0.9300 . ?
C31 H31 0.9300 . ?
C32 C33 1.365(7) 1_355 ?
C32 H32 0.9300 . ?
C33 C34 1.364(7) . ?
C33 C32 1.365(7) 1_755 ?
C33 H33 0.9300 . ?
C34 C35 1.384(7) . ?
C35 C36 1.372(7) 1_755 ?
C35 H35 0.9300 . ?
C36 C35 1.372(7) 1_355 ?
C36 H36 0.9300 . ?
C37 H37 0.9300 . ?
C38 H38A 0.9600 . ?
C38 H38B 0.9600 . ?
C38 H38C 0.9600 . ?
C39 H39A 0.9600 . ?
C39 H39B 0.9600 . ?
C39 H39C 0.9600 . ?
C37' H37' 0.9300 . ?
C38' H38D 0.9600 . ?
C38' H38E 0.9600 . ?
C38' H38F 0.9600 . ?
C39' H39D 0.9600 . ?
C39' H39E 0.9600 . ?
C39' H39F 0.9600 . ?
C40 H40 0.9300 . ?
C41 H41A 0.9600 . ?
C41 H41B 0.9600 . ?
C41 H41C 0.9600 . ?
C42 H42A 0.9600 . ?
C42 H42B 0.9600 . ?
C42 H42C 0.9600 . ?

loop_
_geom_hbond_atom_site_label_D
_geom_hbond_atom_site_label_H
_geom_hbond_atom_site_label_A
_geom_hbond_distance_DH
_geom_hbond_distance_HA
_geom_hbond_distance_DA
_geom_hbond_angle_DHA
_geom_hbond_site_symmetry_A
O4 H4B O3 0.85 2.20 2.87(2) 136.4 2_566
O4 H4A O2 0.85 2.43 3.23(3) 157.4 2_666
O3 H3B O4 0.85 2.03 2.87(2) 170.3 1_544
O3 H3A N8 0.85 2.31 3.15(2) 169.5 .

loop_
_geom_torsion_atom_site_label_1
_geom_torsion_atom_site_label_2
_geom_torsion_atom_site_label_3
_geom_torsion_atom_site_label_4
_geom_torsion
_geom_torsion_site_symmetry_1
_geom_torsion_site_symmetry_2
_geom_torsion_site_symmetry_3
_geom_torsion_site_symmetry_4
_geom_torsion_publ_flag
C5 C6 C7 C8 2.7(9) . . . . ?
C1 C2 C3 C4 -2(2) . . . . ?
